data_4072309
loop_
_publ_author_name
'Doherty, Simon'
'Smyth, Catherine H.'
'Harrington, Ross W.'
'Clegg, William'

_publ_section_title
;
 Highly Enantioselective Synthesis of Pseudo-C2-Symmetric Axially Chiral
 Biaryl Diphosphines via Rhodium-Catalyzed Double [2 + 2 + 2]
 Cycloaddition
;
_journal_issue 19
_journal_name_full Organometallics
_journal_page_first 4837
_journal_paper_doi 10.1021/om800755x
_journal_volume 27
_journal_year 2008
_chemical_formula_moiety 'C38 H34 O2 P2'
_chemical_formula_sum 'C38 H34 O2 P2'
_chemical_formula_weight 584.59
_chemical_name_systematic
;
 ?
;
_space_group_IT_number 14
_symmetry_cell_setting monoclinic
_symmetry_space_group_name_Hall '-P 2yn'
_symmetry_space_group_name_H-M 'P 1 21/n 1'
_atom_sites_solution_hydrogens geom
_atom_sites_solution_primary direct
_atom_sites_solution_secondary difmap
_audit_creation_method SHELXL-97
_cell_angle_alpha 90.00
_cell_angle_beta 112.371(2)
_cell_angle_gamma 90.00
_cell_formula_units_Z 4
_cell_length_a 12.7759(14)
_cell_length_b 15.4131(17)
_cell_length_c 16.1960(18)
_cell_measurement_reflns_used 8098
_cell_measurement_temperature 150(2)
_cell_measurement_theta_max 28.26
_cell_measurement_theta_min 2.17
_cell_volume 2949.2(6)
_computing_cell_refinement 'Bruker SAINT'
_computing_data_collection 'Bruker SMART'
_computing_data_reduction 'Bruker SAINT'
_computing_molecular_graphics 'Bruker SHELXTL'
_computing_publication_material 'Bruker SHELXTL and local programs'
_computing_structure_refinement 'Bruker SHELXTL'
_computing_structure_solution 'Bruker SHELXTL'
_diffrn_ambient_temperature 150(2)
_diffrn_measured_fraction_theta_full 1.000
_diffrn_measured_fraction_theta_max 0.972
_diffrn_measurement_device_type 'Bruker SMART 1K CCD diffractometer'
_diffrn_measurement_method 'thin-slice \w scans'
_diffrn_radiation_monochromator graphite
_diffrn_radiation_source 'sealed tube'
_diffrn_radiation_type MoK\a
_diffrn_radiation_wavelength 0.71073
_diffrn_reflns_av_R_equivalents 0.0238
_diffrn_reflns_av_sigmaI/netI 0.0230
_diffrn_reflns_limit_h_max 16
_diffrn_reflns_limit_h_min -16
_diffrn_reflns_limit_k_max 20
_diffrn_reflns_limit_k_min -20
_diffrn_reflns_limit_l_max 21
_diffrn_reflns_limit_l_min -21
_diffrn_reflns_number 25985
_diffrn_reflns_theta_full 26.00
_diffrn_reflns_theta_max 28.30
_diffrn_reflns_theta_min 1.90
_diffrn_standards_number 0
_exptl_absorpt_coefficient_mu 0.182
_exptl_absorpt_correction_T_max 0.965
_exptl_absorpt_correction_T_min 0.958
_exptl_absorpt_correction_type multi-scan
_exptl_absorpt_process_details SADABS
_exptl_crystal_colour colourless
_exptl_crystal_density_diffrn 1.317
_exptl_crystal_density_method 'not measured'
_exptl_crystal_description block
_exptl_crystal_F_000 1232
_exptl_crystal_size_max 0.24
_exptl_crystal_size_mid 0.20
_exptl_crystal_size_min 0.20
_refine_diff_density_max 0.469
_refine_diff_density_min -0.299
_refine_diff_density_rms 0.056
_refine_ls_extinction_method none
_refine_ls_goodness_of_fit_ref 1.076
_refine_ls_hydrogen_treatment constr
_refine_ls_matrix_type full
_refine_ls_number_parameters 381
_refine_ls_number_reflns 7126
_refine_ls_number_restraints 0
_refine_ls_restrained_S_all 1.076
_refine_ls_R_factor_all 0.0506
_refine_ls_R_factor_gt 0.0405
_refine_ls_shift/su_max 0.001
_refine_ls_shift/su_mean 0.000
_refine_ls_structure_factor_coef Fsqd
_refine_ls_weighting_details 'calc w=1/[\s^2^(Fo^2^)+(0.0562P)^2^+1.4538P] where P=(Fo^2^+2Fc^2^)/3'
_refine_ls_weighting_scheme calc
_refine_ls_wR_factor_gt 0.1056
_refine_ls_wR_factor_ref 0.1134
_reflns_number_gt 5960
_reflns_number_total 7126
_reflns_threshold_expression I>2\s(I)
_cod_data_source_file om800755x_si_002.cif
_cod_data_source_block sd242_compound3a
_cod_original_sg_symbol_H-M 'P 21/n'
_cod_database_code 4072309

loop_
_symmetry_equiv_pos_as_xyz
'x, y, z'
'-x+1/2, y+1/2, -z+1/2'
'-x, -y, -z'
'x-1/2, -y-1/2, z-1/2'

loop_
_atom_site_label
_atom_site_type_symbol
_atom_site_fract_x
_atom_site_fract_y
_atom_site_fract_z
_atom_site_U_iso_or_equiv
_atom_site_adp_type
_atom_site_occupancy
_atom_site_symmetry_multiplicity
_atom_site_calc_flag
_atom_site_refinement_flags
P1 P 0.53109(3) 0.31526(2) 0.15804(2) 0.01768(9) Uani 1 1 d .
P2 P 0.11406(3) 0.25704(3) 0.16389(2) 0.02116(10) Uani 1 1 d .
O1 O 0.63802(9) 0.35668(7) 0.16129(7) 0.0260(2) Uani 1 1 d .
O2 O 0.01450(10) 0.20797(9) 0.10335(8) 0.0313(3) Uani 1 1 d .
C1 C 0.52671(12) 0.19676(9) 0.15481(9) 0.0179(3) Uani 1 1 d .
C2 C 0.61875(12) 0.14684(10) 0.15494(9) 0.0190(3) Uani 1 1 d .
C3 C 0.60749(12) 0.05567(9) 0.14436(9) 0.0189(3) Uani 1 1 d .
C4 C 0.70780(13) 0.00394(10) 0.14261(11) 0.0249(3) Uani 1 1 d .
H4A H 0.7393 0.0338 0.1031 0.030 Uiso 1 1 calc R
H4B H 0.7673 0.0032 0.2035 0.030 Uiso 1 1 calc R
C5 C 0.67955(14) -0.08884(11) 0.11069(11) 0.0284(3) Uani 1 1 d .
H5A H 0.7502 -0.1223 0.1241 0.034 Uiso 1 1 calc R
H5B H 0.6370 -0.0896 0.0453 0.034 Uiso 1 1 calc R
C6 C 0.60889(14) -0.13007(11) 0.15715(12) 0.0295(3) Uani 1 1 d .
H6A H 0.6490 -0.1255 0.2227 0.035 Uiso 1 1 calc R
H6B H 0.5969 -0.1923 0.1412 0.035 Uiso 1 1 calc R
C7 C 0.49515(14) -0.08382(10) 0.12848(11) 0.0262(3) Uani 1 1 d .
H7A H 0.4492 -0.0992 0.0657 0.031 Uiso 1 1 calc R
H7B H 0.4543 -0.1046 0.1658 0.031 Uiso 1 1 calc R
C8 C 0.50658(12) 0.01408(9) 0.13646(9) 0.0198(3) Uani 1 1 d .
C9 C 0.41379(12) 0.06288(10) 0.13676(9) 0.0201(3) Uani 1 1 d .
C10 C 0.42482(12) 0.15335(9) 0.14719(9) 0.0185(3) Uani 1 1 d .
C11 C 0.73484(13) 0.18412(11) 0.17034(12) 0.0282(3) Uani 1 1 d .
H11A H 0.7366 0.2457 0.1859 0.042 Uiso 1 1 calc R
H11B H 0.7502 0.1779 0.1158 0.042 Uiso 1 1 calc R
H11C H 0.7926 0.1528 0.2193 0.042 Uiso 1 1 calc R
C12 C 0.30310(13) 0.01861(11) 0.12431(12) 0.0298(3) Uani 1 1 d .
H12A H 0.2876 -0.0268 0.0788 0.045 Uiso 1 1 calc R
H12B H 0.2417 0.0614 0.1051 0.045 Uiso 1 1 calc R
H12C H 0.3083 -0.0075 0.1809 0.045 Uiso 1 1 calc R
C13 C 0.32825(12) 0.19889(9) 0.15153(9) 0.0201(3) Uani 1 1 d .
C14 C 0.24322(13) 0.22764(10) 0.15576(10) 0.0233(3) Uani 1 1 d .
C15 C 0.50681(12) 0.34668(10) 0.25717(9) 0.0211(3) Uani 1 1 d .
C16 C 0.52058(13) 0.28732(11) 0.32557(10) 0.0247(3) Uani 1 1 d .
H16A H 0.5290 0.2274 0.3159 0.030 Uiso 1 1 calc R
C17 C 0.52213(14) 0.31496(12) 0.40765(11) 0.0301(4) Uani 1 1 d .
H17A H 0.5330 0.2741 0.4541 0.036 Uiso 1 1 calc R
C18 C 0.50781(15) 0.40182(13) 0.42168(11) 0.0345(4) Uani 1 1 d .
H18A H 0.5080 0.4205 0.4776 0.041 Uiso 1 1 calc R
C19 C 0.49323(17) 0.46169(13) 0.35468(12) 0.0383(4) Uani 1 1 d .
H19A H 0.4829 0.5213 0.3644 0.046 Uiso 1 1 calc R
C20 C 0.49377(16) 0.43437(11) 0.27285(11) 0.0324(4) Uani 1 1 d .
H20A H 0.4852 0.4758 0.2273 0.039 Uiso 1 1 calc R
C21 C 0.41803(12) 0.35179(10) 0.05642(9) 0.0203(3) Uani 1 1 d .
C22 C 0.35190(14) 0.29696(10) -0.01129(10) 0.0261(3) Uani 1 1 d .
H22A H 0.3553 0.2361 -0.0015 0.031 Uiso 1 1 calc R
C23 C 0.28067(14) 0.33015(12) -0.09328(11) 0.0305(4) Uani 1 1 d .
H23A H 0.2360 0.2918 -0.1391 0.037 Uiso 1 1 calc R
C24 C 0.27448(15) 0.41809(12) -0.10844(11) 0.0317(4) Uani 1 1 d .
H24A H 0.2257 0.4404 -0.1646 0.038 Uiso 1 1 calc R
C25 C 0.33874(18) 0.47380(12) -0.04237(12) 0.0392(4) Uani 1 1 d .
H25A H 0.3339 0.5347 -0.0525 0.047 Uiso 1 1 calc R
C26 C 0.41091(17) 0.44071(11) 0.03931(11) 0.0352(4) Uani 1 1 d .
H26A H 0.4563 0.4794 0.0844 0.042 Uiso 1 1 calc R
C27 C 0.10545(13) 0.37242(11) 0.14581(10) 0.0259(3) Uani 1 1 d .
C28 C 0.00430(16) 0.41485(14) 0.13354(15) 0.0439(5) Uani 1 1 d .
H28A H -0.0590 0.3829 0.1342 0.053 Uiso 1 1 calc R
C29 C -0.00355(19) 0.50395(15) 0.12041(18) 0.0559(6) Uani 1 1 d .
H29A H -0.0725 0.5327 0.1125 0.067 Uiso 1 1 calc R
C30 C 0.0862(2) 0.55116(14) 0.11871(16) 0.0480(5) Uani 1 1 d .
H30A H 0.0793 0.6121 0.1095 0.058 Uiso 1 1 calc R
C31 C 0.1864(2) 0.51020(14) 0.13037(18) 0.0528(6) Uani 1 1 d .
H31A H 0.2490 0.5428 0.1295 0.063 Uiso 1 1 calc R
C32 C 0.19592(17) 0.42096(13) 0.14348(15) 0.0428(5) Uani 1 1 d .
H32A H 0.2651 0.3928 0.1509 0.051 Uiso 1 1 calc R
C33 C 0.13847(12) 0.23710(10) 0.27936(10) 0.0205(3) Uani 1 1 d .
C34 C 0.23474(13) 0.26796(11) 0.34842(11) 0.0260(3) Uani 1 1 d .
H34A H 0.2891 0.3010 0.3351 0.031 Uiso 1 1 calc R
C35 C 0.25127(15) 0.25048(11) 0.43683(11) 0.0316(4) Uani 1 1 d .
H35A H 0.3175 0.2706 0.4839 0.038 Uiso 1 1 calc R
C36 C 0.17033(16) 0.20333(11) 0.45580(11) 0.0330(4) Uani 1 1 d .
H36A H 0.1811 0.1918 0.5161 0.040 Uiso 1 1 calc R
C37 C 0.07411(16) 0.17308(11) 0.38734(12) 0.0313(4) Uani 1 1 d .
H37A H 0.0190 0.1413 0.4009 0.038 Uiso 1 1 calc R
C38 C 0.05816(13) 0.18917(10) 0.29911(11) 0.0257(3) Uani 1 1 d .
H38A H -0.0073 0.1676 0.2522 0.031 Uiso 1 1 calc R

loop_
_atom_site_aniso_label
_atom_site_aniso_U_11
_atom_site_aniso_U_22
_atom_site_aniso_U_33
_atom_site_aniso_U_23
_atom_site_aniso_U_13
_atom_site_aniso_U_12
P1 0.01972(18) 0.01742(18) 0.01648(17) 0.00000(13) 0.00755(14) -0.00043(13)
P2 0.01748(18) 0.0287(2) 0.01864(19) -0.00256(14) 0.00833(14) 0.00120(14)
O1 0.0242(5) 0.0261(6) 0.0288(6) -0.0002(4) 0.0113(4) -0.0037(4)
O2 0.0237(6) 0.0457(7) 0.0236(6) -0.0083(5) 0.0079(4) -0.0050(5)
C1 0.0212(7) 0.0174(6) 0.0161(6) 0.0005(5) 0.0083(5) 0.0004(5)
C2 0.0190(6) 0.0222(7) 0.0164(6) 0.0011(5) 0.0075(5) 0.0007(5)
C3 0.0200(7) 0.0211(7) 0.0155(6) 0.0010(5) 0.0067(5) 0.0029(5)
C4 0.0216(7) 0.0254(8) 0.0291(8) -0.0003(6) 0.0113(6) 0.0041(6)
C5 0.0290(8) 0.0256(8) 0.0321(8) -0.0014(6) 0.0131(7) 0.0069(6)
C6 0.0312(8) 0.0212(7) 0.0357(9) 0.0038(6) 0.0122(7) 0.0060(6)
C7 0.0273(8) 0.0185(7) 0.0333(8) 0.0005(6) 0.0121(6) 0.0002(6)
C8 0.0222(7) 0.0193(7) 0.0180(6) 0.0013(5) 0.0079(5) 0.0017(5)
C9 0.0203(7) 0.0209(7) 0.0203(7) 0.0013(5) 0.0090(5) -0.0001(5)
C10 0.0194(7) 0.0214(7) 0.0158(6) 0.0010(5) 0.0080(5) 0.0022(5)
C11 0.0212(7) 0.0275(8) 0.0370(9) 0.0017(7) 0.0124(6) 0.0003(6)
C12 0.0238(8) 0.0250(8) 0.0440(10) -0.0015(7) 0.0166(7) -0.0026(6)
C13 0.0228(7) 0.0195(7) 0.0188(7) 0.0000(5) 0.0088(5) -0.0006(5)
C14 0.0242(7) 0.0253(7) 0.0229(7) -0.0013(6) 0.0116(6) 0.0005(6)
C15 0.0198(7) 0.0258(7) 0.0173(6) -0.0019(5) 0.0066(5) 0.0007(6)
C16 0.0253(7) 0.0270(8) 0.0211(7) -0.0014(6) 0.0081(6) -0.0030(6)
C17 0.0300(8) 0.0418(10) 0.0181(7) -0.0013(6) 0.0085(6) -0.0074(7)
C18 0.0349(9) 0.0477(11) 0.0232(8) -0.0107(7) 0.0137(7) -0.0036(8)
C19 0.0504(11) 0.0340(9) 0.0333(9) -0.0088(7) 0.0191(8) 0.0077(8)
C20 0.0453(10) 0.0284(8) 0.0248(8) 0.0006(6) 0.0148(7) 0.0090(7)
C21 0.0233(7) 0.0218(7) 0.0168(6) 0.0023(5) 0.0088(5) 0.0013(6)
C22 0.0308(8) 0.0237(8) 0.0225(7) 0.0008(6) 0.0085(6) -0.0004(6)
C23 0.0289(8) 0.0367(9) 0.0215(8) 0.0006(6) 0.0046(6) -0.0015(7)
C24 0.0313(8) 0.0411(10) 0.0218(7) 0.0087(7) 0.0090(6) 0.0099(7)
C25 0.0568(12) 0.0258(8) 0.0327(9) 0.0080(7) 0.0146(8) 0.0086(8)
C26 0.0534(11) 0.0227(8) 0.0238(8) -0.0001(6) 0.0084(7) -0.0007(7)
C27 0.0249(7) 0.0325(8) 0.0222(7) 0.0033(6) 0.0111(6) 0.0069(6)
C28 0.0290(9) 0.0444(11) 0.0624(13) 0.0073(9) 0.0222(9) 0.0110(8)
C29 0.0439(12) 0.0487(13) 0.0806(17) 0.0128(12) 0.0299(12) 0.0250(10)
C30 0.0582(13) 0.0335(10) 0.0604(13) 0.0126(9) 0.0319(11) 0.0169(9)
C31 0.0495(12) 0.0358(11) 0.0850(17) 0.0131(11) 0.0389(12) 0.0059(9)
C32 0.0345(10) 0.0326(9) 0.0691(14) 0.0110(9) 0.0286(9) 0.0094(8)
C33 0.0202(7) 0.0228(7) 0.0200(7) -0.0012(5) 0.0093(5) 0.0031(5)
C34 0.0223(7) 0.0301(8) 0.0259(8) -0.0023(6) 0.0095(6) -0.0009(6)
C35 0.0314(9) 0.0361(9) 0.0229(8) -0.0033(7) 0.0052(6) 0.0027(7)
C36 0.0480(10) 0.0306(9) 0.0238(8) 0.0030(6) 0.0174(7) 0.0077(8)
C37 0.0388(9) 0.0278(8) 0.0362(9) 0.0038(7) 0.0241(8) 0.0016(7)
C38 0.0225(7) 0.0270(8) 0.0296(8) -0.0025(6) 0.0121(6) -0.0002(6)

loop_
_atom_type_symbol
_atom_type_description
_atom_type_scat_dispersion_real
_atom_type_scat_dispersion_imag
_atom_type_scat_source
C C 0.0033 0.0016 'International Tables Vol C Tables 4.2.6.8 and 6.1.1.4'
H H 0.0000 0.0000 'International Tables Vol C Tables 4.2.6.8 and 6.1.1.4'
P P 0.1023 0.0942 'International Tables Vol C Tables 4.2.6.8 and 6.1.1.4'
O O 0.0106 0.0060 'International Tables Vol C Tables 4.2.6.8 and 6.1.1.4'

loop_
_geom_angle_atom_site_label_1
_geom_angle_atom_site_label_2
_geom_angle_atom_site_label_3
_geom_angle
O1 P1 C1 116.53(7)
O1 P1 C15 108.52(7)
O1 P1 C21 107.53(7)
C1 P1 C15 106.17(7)
C1 P1 C21 106.18(7)
C15 P1 C21 111.98(7)
O2 P2 C14 114.25(7)
O2 P2 C27 114.36(8)
O2 P2 C33 111.42(7)
C14 P2 C27 104.05(7)
C14 P2 C33 103.67(7)
C27 P2 C33 108.27(7)
P1 C1 C2 122.07(11)
P1 C1 C10 119.22(10)
C2 C1 C10 118.63(13)
C1 C2 C3 119.79(13)
C1 C2 C11 123.87(13)
C3 C2 C11 116.28(13)
C2 C3 C4 118.39(13)
C2 C3 C8 120.83(13)
C4 C3 C8 120.78(13)
C3 C4 H4A 108.7
C3 C4 H4B 108.7
C3 C4 C5 114.09(13)
H4A C4 H4B 107.6
H4A C4 C5 108.7
H4B C4 C5 108.7
C4 C5 H5A 109.8
C4 C5 H5B 109.8
C4 C5 C6 109.58(13)
H5A C5 H5B 108.2
H5A C5 C6 109.8
H5B C5 C6 109.8
C5 C6 H6A 109.8
C5 C6 H6B 109.8
C5 C6 C7 109.34(13)
H6A C6 H6B 108.3
H6A C6 C7 109.8
H6B C6 C7 109.8
C6 C7 H7A 109.0
C6 C7 H7B 109.0
C6 C7 C8 112.94(13)
H7A C7 H7B 107.8
H7A C7 C8 109.0
H7B C7 C8 109.0
C3 C8 C7 121.22(13)
C3 C8 C9 120.18(13)
C7 C8 C9 118.60(13)
C8 C9 C10 119.03(13)
C8 C9 C12 120.33(13)
C10 C9 C12 120.63(13)
C1 C10 C9 121.48(13)
C1 C10 C13 122.43(13)
C9 C10 C13 116.08(13)
C2 C11 H11A 109.5
C2 C11 H11B 109.5
C2 C11 H11C 109.5
H11A C11 H11B 109.5
H11A C11 H11C 109.5
H11B C11 H11C 109.5
C9 C12 H12A 109.5
C9 C12 H12B 109.5
C9 C12 H12C 109.5
H12A C12 H12B 109.5
H12A C12 H12C 109.5
H12B C12 H12C 109.5
C10 C13 C14 172.60(16)
P2 C14 C13 173.16(14)
P1 C15 C16 121.03(12)
P1 C15 C20 119.46(12)
C16 C15 C20 118.55(14)
C15 C16 H16A 119.7
C15 C16 C17 120.68(15)
H16A C16 C17 119.7
C16 C17 H17A 120.0
C16 C17 C18 120.01(16)
H17A C17 C18 120.0
C17 C18 H18A 119.9
C17 C18 C19 120.30(16)
H18A C18 C19 119.9
C18 C19 H19A 120.1
C18 C19 C20 119.81(17)
H19A C19 C20 120.1
C15 C20 C19 120.63(16)
C15 C20 H20A 119.7
C19 C20 H20A 119.7
P1 C21 C22 124.20(12)
P1 C21 C26 116.98(12)
C22 C21 C26 117.88(14)
C21 C22 H22A 119.6
C21 C22 C23 120.74(15)
H22A C22 C23 119.6
C22 C23 H23A 119.8
C22 C23 C24 120.37(16)
H23A C23 C24 119.8
C23 C24 H24A 120.0
C23 C24 C25 120.04(15)
H24A C24 C25 120.0
C24 C25 H25A 120.2
C24 C25 C26 119.69(16)
H25A C25 C26 120.2
C21 C26 C25 121.28(16)
C21 C26 H26A 119.4
C25 C26 H26A 119.4
P2 C27 C28 118.89(14)
P2 C27 C32 122.46(12)
C28 C27 C32 118.65(17)
C27 C28 H28A 120.2
C27 C28 C29 119.70(19)
H28A C28 C29 120.2
C28 C29 H29A 119.4
C28 C29 C30 121.17(19)
H29A C29 C30 119.4
C29 C30 H30A 120.1
C29 C30 C31 119.81(19)
H30A C30 C31 120.1
C30 C31 H31A 120.0
C30 C31 C32 119.9(2)
H31A C31 C32 120.0
C27 C32 C31 120.75(17)
C27 C32 H32A 119.6
C31 C32 H32A 119.6
P2 C33 C34 121.74(12)
P2 C33 C38 118.42(12)
C34 C33 C38 119.84(14)
C33 C34 H34A 120.0
C33 C34 C35 120.10(15)
H34A C34 C35 120.0
C34 C35 H35A 120.2
C34 C35 C36 119.61(16)
H35A C35 C36 120.2
C35 C36 H36A 119.8
C35 C36 C37 120.45(16)
H36A C36 C37 119.8
C36 C37 H37A 119.9
C36 C37 C38 120.13(16)
H37A C37 C38 119.9
C33 C38 C37 119.86(15)
C33 C38 H38A 120.1
C37 C38 H38A 120.1

loop_
_geom_bond_atom_site_label_1
_geom_bond_atom_site_label_2
_geom_bond_distance
P1 O1 1.4905(11)
P1 C1 1.8275(15)
P1 C15 1.8132(15)
P1 C21 1.8173(15)
P2 O2 1.4839(12)
P2 C14 1.7637(16)
P2 C27 1.7989(17)
P2 C33 1.8015(15)
C1 C2 1.4045(19)
C1 C10 1.4266(19)
C2 C3 1.416(2)
C2 C11 1.520(2)
C3 C4 1.519(2)
C3 C8 1.401(2)
C4 H4A 0.990
C4 H4B 0.990
C4 C5 1.517(2)
C5 H5A 0.990
C5 H5B 0.990
C5 C6 1.517(2)
C6 H6A 0.990
C6 H6B 0.990
C6 C7 1.524(2)
C7 H7A 0.990
C7 H7B 0.990
C7 C8 1.517(2)
C8 C9 1.406(2)
C9 C10 1.405(2)
C9 C12 1.513(2)
C10 C13 1.444(2)
C11 H11A 0.980
C11 H11B 0.980
C11 H11C 0.980
C12 H12A 0.980
C12 H12B 0.980
C12 H12C 0.980
C13 C14 1.199(2)
C15 C16 1.395(2)
C15 C20 1.397(2)
C16 H16A 0.950
C16 C17 1.389(2)
C17 H17A 0.950
C17 C18 1.382(3)
C18 H18A 0.950
C18 C19 1.382(3)
C19 H19A 0.950
C19 C20 1.393(2)
C20 H20A 0.950
C21 C22 1.387(2)
C21 C26 1.394(2)
C22 H22A 0.950
C22 C23 1.390(2)
C23 H23A 0.950
C23 C24 1.374(3)
C24 H24A 0.950
C24 C25 1.374(3)
C25 H25A 0.950
C25 C26 1.390(2)
C26 H26A 0.950
C27 C28 1.393(2)
C27 C32 1.389(2)
C28 H28A 0.950
C28 C29 1.387(3)
C29 H29A 0.950
C29 C30 1.367(3)
C30 H30A 0.950
C30 C31 1.374(3)
C31 H31A 0.950
C31 C32 1.390(3)
C32 H32A 0.950
C33 C34 1.394(2)
C33 C38 1.397(2)
C34 H34A 0.950
C34 C35 1.392(2)
C35 H35A 0.950
C35 C36 1.391(3)
C36 H36A 0.950
C36 C37 1.386(3)
C37 H37A 0.950
C37 C38 1.387(2)
C38 H38A 0.950

loop_
_geom_torsion_atom_site_label_1
_geom_torsion_atom_site_label_2
_geom_torsion_atom_site_label_3
_geom_torsion_atom_site_label_4
_geom_torsion
O1 P1 C1 C2 -0.30(14)
O1 P1 C1 C10 -176.93(10)
C15 P1 C1 C2 -121.27(12)
C15 P1 C1 C10 62.11(12)
C21 P1 C1 C2 119.40(12)
C21 P1 C1 C10 -57.23(12)
P1 C1 C2 C3 -174.38(10)
P1 C1 C2 C11 8.6(2)
C10 C1 C2 C3 2.3(2)
C10 C1 C2 C11 -174.71(13)
C1 C2 C3 C4 178.57(13)
C1 C2 C3 C8 -2.0(2)
C11 C2 C3 C4 -4.23(19)
C11 C2 C3 C8 175.24(13)
C2 C3 C4 C5 -167.03(13)
C8 C3 C4 C5 13.5(2)
C3 C4 C5 C6 -46.52(18)
C4 C5 C6 C7 65.22(17)
C5 C6 C7 C8 -49.90(18)
C2 C3 C8 C7 -177.76(13)
C2 C3 C8 C9 1.5(2)
C4 C3 C8 C7 1.7(2)
C4 C3 C8 C9 -178.99(13)
C6 C7 C8 C3 17.0(2)
C6 C7 C8 C9 -162.35(14)
C3 C8 C9 C10 -1.5(2)
C3 C8 C9 C12 177.40(14)
C7 C8 C9 C10 177.85(13)
C7 C8 C9 C12 -3.3(2)
C8 C9 C10 C1 1.9(2)
C8 C9 C10 C13 -176.90(13)
C12 C9 C10 C1 -177.01(13)
C12 C9 C10 C13 4.2(2)
P1 C1 C10 C9 174.49(11)
P1 C1 C10 C13 -6.83(18)
C2 C1 C10 C9 -2.3(2)
C2 C1 C10 C13 176.43(13)
O1 P1 C15 C16 -108.07(13)
O1 P1 C15 C20 60.55(14)
C1 P1 C15 C16 17.92(14)
C1 P1 C15 C20 -173.46(13)
C21 P1 C15 C16 133.38(12)
C21 P1 C15 C20 -58.00(15)
P1 C15 C16 C17 168.24(12)
C20 C15 C16 C17 -0.5(2)
C15 C16 C17 C18 1.2(2)
C16 C17 C18 C19 -0.8(3)
C17 C18 C19 C20 -0.4(3)
C18 C19 C20 C15 1.2(3)
P1 C15 C20 C19 -169.64(15)
C16 C15 C20 C19 -0.7(3)
O1 P1 C21 C22 119.95(13)
O1 P1 C21 C26 -48.68(14)
C1 P1 C21 C22 -5.46(15)
C1 P1 C21 C26 -174.10(13)
C15 P1 C21 C22 -120.92(14)
C15 P1 C21 C26 70.45(15)
P1 C21 C22 C23 -168.78(13)
C26 C21 C22 C23 -0.2(2)
C21 C22 C23 C24 -0.2(3)
C22 C23 C24 C25 -0.1(3)
C23 C24 C25 C26 0.8(3)
C24 C25 C26 C21 -1.2(3)
P1 C21 C26 C25 170.33(16)
C22 C21 C26 C25 1.0(3)
O2 P2 C27 C28 44.45(17)
O2 P2 C27 C32 -135.47(16)
C14 P2 C27 C28 169.76(15)
C14 P2 C27 C32 -10.16(17)
C33 P2 C27 C28 -80.40(16)
C33 P2 C27 C32 99.67(16)
P2 C27 C28 C29 179.35(18)
C32 C27 C28 C29 -0.7(3)
C27 C28 C29 C30 0.4(4)
C28 C29 C30 C31 -0.2(4)
C29 C30 C31 C32 0.3(4)
P2 C27 C32 C31 -179.24(18)
C28 C27 C32 C31 0.8(3)
C30 C31 C32 C27 -0.6(4)
O2 P2 C33 C34 172.38(12)
O2 P2 C33 C38 -7.47(14)
C14 P2 C33 C34 49.05(14)
C14 P2 C33 C38 -130.80(12)
C27 P2 C33 C34 -61.04(14)
C27 P2 C33 C38 119.11(12)
P2 C33 C34 C35 -179.33(12)
C38 C33 C34 C35 0.5(2)
C33 C34 C35 C36 -1.1(3)
C34 C35 C36 C37 0.6(3)
C35 C36 C37 C38 0.4(3)
C36 C37 C38 C33 -1.0(2)
P2 C33 C38 C37 -179.65(12)
C34 C33 C38 C37 0.5(2)

loop_
_cod_related_entry_id
_cod_related_entry_database
_cod_related_entry_code
1 ChemSpider 30659784
